data_1564527
loop_
_publ_author_name
'Yurii V. Seryotkin'
'Ella V. Sokol'
'Svetlana N. Kokh'
'Victor V. Sharygin'

_publ_section_title
;
 Natural bentorite-Cr3+ derivate of ettringite: determination of crystal
 structure
;
_journal_name_full 'Physics and Chemistry of Minerals'
_journal_page_first 553
_journal_page_last 570
_journal_paper_doi 10.1007/s00269-019-01022-4
_journal_volume 46
_journal_year 2019
_chemical_formula_moiety 'Cr H6 O6, Cr H6 O6, 3(O4 S), 24(H2 O), 3(O), 6(Ca)'
_chemical_formula_sum 'Ca6 Cr2 H64 O50 S3'
_chemical_formula_weight 1305.13
_space_group_IT_number 159
_space_group_name_Hall 'P 3 -2c'
_space_group_name_H-M_alt 'P 3 1 c'
_symmetry_cell_setting trigonal
_symmetry_Int_Tables_number 159
_symmetry_space_group_name_Hall 'P 3 -2c'
_symmetry_space_group_name_H-M 'P 3 1 c'
_cell_angle_alpha 90.
_cell_angle_beta 90.
_cell_angle_gamma 120.
_cell_formula_units_Z 2
_cell_length_a 11.16150(5)
_cell_length_b 11.16150(5)
_cell_length_c 21.63017(19)
_cell_volume 2333.65(3)
_diffrn_ambient_temperature 100
_diffrn_radiation_probe x-ray
_diffrn_radiation_type synchrotron
_diffrn_radiation_wavelength 0.39996(4)
_exptl_absorpt_coefficient_mu 0.284
_exptl_crystal_density_diffrn 1.875
_exptl_crystal_F_000 1368
_pd_proc_ls_prof_R_factor 0.0888
_pd_proc_ls_prof_wR_factor 0.1184
_refine_ls_goodness_of_fit_ref 3.33
_refine_ls_number_parameters 155
_refine_ls_number_reflns 2084
_refine_ls_R_Fsqd_factor 0.0655
_cod_data_source_file bentorite-100K.cif
_cod_data_source_block bentorite
_cod_original_cell_volume 2333.650(19)
_cod_original_formula_sum 'H64 Ca6 Cr2 O50 S3'
_cod_database_code 1564527

loop_
_space_group_symop_id
_space_group_symop_operation_xyz
1 x,y,z
2 -y,x-y,z
3 -x+y,-x,z
4 y,x,1/2+z
5 -x,-x+y,1/2+z
6 x-y,-y,1/2+z

loop_
_atom_site_label
_atom_site_type_symbol
_atom_site_thermal_displace_type
_atom_site_fract_x
_atom_site_fract_y
_atom_site_fract_z
_atom_site_occupancy
_atom_site_U_iso_or_equiv
_atom_site_calc_flag
_atom_site_refinement_flags
_atom_site_disorder_assembly
_atom_site_disorder_group
M1 Cr Uiso 0.00000 0.00000 -0.00215 1.000 0.004(4) . . . .
M2 Cr Uiso 0.00000 0.00000 0.2473(15) 1.000 0.019(5) . . . .
S1 S Uiso 0.33333 0.66667 0.4891(14) 1.000 0.029(10) . . . .
S2 S Uiso 0.33333 0.66667 0.7431(14) 1.000 0.007(5) . . . .
O1 O Uiso 0.005(4) 0.135(4) 0.942(2) 1.000 0.021(16) . . . .
O2 O Uiso 0.012(4) 0.866(4) 0.0551(18) 1.000 0.001(11) . . . .
S3 S Uiso 0.33333 0.66667 0.0038(15) 1.000 0.008(7) . . . .
O3 O Uiso 0.002(4) 0.140(5) 0.800(3) 1.000 0.019(14) . . . .
O4 O Uiso 0.003(4) 0.862(5) 0.188(2) 1.000 0.023(14) . . . .
O13 O Uiso 0.33333 0.66667 0.4207(17) 1.000 0.012(17) . . . .
O16 O Uiso 0.1998(17) 0.6436(12) 0.5160(19) 1.000 0.057(17) . . . .
O14 O Uiso 0.33333 0.66667 0.8098(15) 1.000 0.017(14) . . . .
O17 O Uiso 0.1881(16) 0.619(2) 0.7235(15) 1.000 0.009(8) . . . .
O15 O Uiso 0.33333 0.66667 0.0682(19) 1.000 0.04(3) . . . .
O18 O Uiso 0.191(2) 0.557(2) -0.0187(17) 1.000 0.053(18) . . . .
Ow5 O Uiso -0.014(5) 0.344(4) 0.041(2) 1.000 0.022(15) . . . .
Ow6 O Uiso 0.014(5) 0.678(4) 0.961(2) 1.000 0.010(10) . . . .
Ow7 O Uiso 0.007(4) 0.347(4) 0.207(2) 1.000 0.009(11) . . . .
Ow8 O Uiso 0.003(4) 0.662(5) 0.7957(17) 1.000 0.002(10) . . . .
Ca1 Ca Uiso 0.0125(13) 0.8164(14) 0.8722(14) 1.000 0.010(3) . . . .
Ow9 O Uiso 0.268(3) 0.424(3) 0.625(2) 1.000 0.013(9) . . . .
Ca2 Ca Uiso 0.9906(15) 0.1905(15) 0.1253(14) 1.000 0.010(3) . . . .
Ow10 O Uiso 0.770(3) 0.598(3) 0.3794(18) 1.000 0.017(9) . . . .
Ow11 O Uiso 0.241(3) 0.393(3) 0.1194(18) 1.000 0.050(7) . . . .
Ow12 O Uiso 0.736(4) 0.590(5) 0.863(2) 1.000 0.036(13) . . . .
O19' O Uiso 0.203(3) 0.624(4) 0.240(2) 0.72(4) 0.016(14) . . . .
O19 O Uiso 0.379(11) 0.786(9) 0.311(5) 0.28(4) 0.04(3) . . . .
H1 H Uiso -0.04(4) 0.19(4) 0.965(14) 1.000 0.0500 . . . .
H2 H Uiso -0.060(16) 0.77(3) 0.037(18) 1.000 0.0500 . . . .
H3 H Uiso -0.043(16) 0.18(3) 0.772(15) 1.000 0.0500 . . . .
H4 H Uiso 0.04(3) 0.80(4) 0.215(16) 1.000 0.0500 . . . .
H5A H Uiso 0.006(13) 0.382(12) -0.004(3) 1.000 0.0500 . . . .
H5B H Uiso -0.06(3) 0.39(3) 0.065(6) 1.000 0.0500 . . . .
H6A H Uiso 0.098(18) 0.67(3) 0.949(12) 1.000 0.0500 . . . .
H6B H Uiso -0.071(18) 0.583(13) 0.959(6) 1.000 0.0500 . . . .
H7A H Uiso 0.121(7) 0.42(2) 0.221(15) 1.000 0.0500 . . . .
H7B H Uiso -0.02(2) 0.41(2) 0.191(9) 1.000 0.0500 . . . .
H8A H Uiso -0.059(13) 0.616(10) 0.759(5) 1.000 0.0500 . . . .
H8B H Uiso 0.09(2) 0.65(3) 0.793(5) 1.000 0.0500 . . . .
H9A H Uiso 0.26(2) 0.50(2) 0.651(8) 1.000 0.0500 . . . .
H9B H Uiso 0.355(8) 0.47(3) 0.599(6) 1.000 0.0500 . . . .
H10A H Uiso 0.764(18) 0.528(15) 0.347(11) 1.000 0.0500 . . . .
H10B H Uiso 0.680(7) 0.557(14) 0.403(5) 1.000 0.0500 . . . .
H11A H Uiso 0.342(11) 0.42(3) 0.13(2) 1.000 0.0500 . . . .
H11B H Uiso 0.25(3) 0.458(8) 0.087(9) 1.000 0.0500 . . . .
H12A H Uiso 0.642(10) 0.605(14) 0.867(15) 1.000 0.0500 . . . .
H12B H Uiso 0.702(13) 0.489(6) 0.864(6) 1.000 0.0500 . . . .

loop_
_atom_type_symbol
_atom_type_description
_atom_type_scat_dispersion_real
_atom_type_scat_dispersion_imag
_atom_type_scat_source
Ca Ca 0.0896 0.0986 'S.Brennan & P.L.Cowan (1992).Rev.Sci.Instr.,63,650'
Cr Cr 0.1535 0.2086 'S.Brennan & P.L.Cowan (1992).Rev.Sci.Instr.,63,650'
H H 0.0000 0.0000 'S.Brennan & P.L.Cowan (1992).Rev.Sci.Instr.,63,650'
O O 0.0014 0.0017 'S.Brennan & P.L.Cowan (1992).Rev.Sci.Instr.,63,650'
S S 0.0412 0.0382 'S.Brennan & P.L.Cowan (1992).Rev.Sci.Instr.,63,650'

loop_
_geom_angle_atom_site_label_1
_geom_angle_atom_site_label_2
_geom_angle_atom_site_label_3
_geom_angle
_geom_angle_site_symmetry_1
_geom_angle_site_symmetry_2
_geom_angle_site_symmetry_3
_geom_angle_publ_flag
O1 M1 O2 175(2) 1_554 . 1_545 yes
O1 M1 O2 98(2) 2_554 . 1_545 yes
O2 M1 O2 85.6(19) 1_545 . 2_665 yes
O2 M1 O2 85.6(19) 1_545 . 3_455 yes
O1 M1 O2 92(2) 3_554 . 1_545 yes
O1 M1 O1 84(2) 1_554 . 2_554 yes
O1 M1 O2 91.9(19) 1_554 . 2_665 yes
O1 M1 O2 98(2) 1_554 . 3_455 yes
O1 M1 O1 84(2) 1_554 . 3_554 yes
O1 M1 O2 175(2) 2_554 . 2_665 yes
O1 M1 O2 92(2) 2_554 . 3_455 yes
O1 M1 O1 84(2) 2_554 . 3_554 yes
O2 M1 O2 86(2) 2_665 . 3_455 yes
O1 M1 O2 98(2) 3_554 . 2_665 yes
O1 M1 O2 175.2(16) 3_554 . 3_455 yes
O3 M2 O4 177(3) 4_554 . 3_455 yes
O3 M2 O4 94(2) 4_554 . 1_545 yes
O4 M2 O4 84(2) 1_545 . 2_665 yes
O4 M2 O4 84(2) 1_545 . 3_455 yes
O4 M2 O4 84(2) 2_665 . 3_455 yes
O3 M2 O4 94(2) 4_554 . 2_665 yes
O16 S1 O16 105.9(19) 2_665 . 3_565 yes
O13 S1 O16 112.9(18) . . . yes
O13 S1 O16 112.8(18) . . 2_665 yes
O13 S1 O16 112.9(18) . . 3_565 yes
O16 S1 O16 105.9(18) . . 2_665 yes
O16 S1 O16 106.0(19) . . 3_565 yes
O14 S2 O17 106.5(16) . . 3_565 yes
O14 S2 O17 106.5(17) . . . yes
O14 S2 O17 106.5(17) . . 2_665 yes
O17 S2 O17 112(2) 2_665 . 3_565 yes
O17 S2 O17 112.3(17) . . 2_665 yes
O17 S2 O17 112.3(19) . . 3_565 yes
O15 S3 O18 108.7(18) . . 3_565 yes
O18 S3 O18 110.3(19) . . 2_665 yes
O15 S3 O18 108.7(18) . . 2_665 yes
O15 S3 O18 108.7(18) . . . yes
O18 S3 O18 110(2) . . 3_565 yes
O18 S3 O18 110(2) 2_665 . 3_565 yes
M1 O1 H1 108(16) 1_556 . . no
M1 O2 H2 103.00 1_565 . . no
M2 O3 H3 101(19) 4_555 . . no
M2 O4 H4 107(18) 1_565 . . no
H5A Ow5 H5B 109(14) . . . no
H6A Ow6 H6B 109.00 . . . no
H7A Ow7 H7B 103(17) . . . no
H8A Ow8 H8B 110(13) . . . no
H9A Ow9 H9B 109(18) . . . no
H10A Ow10 H10B 109(13) . . . no
H11A Ow11 H11B 105.00 . . . no
H12A Ow12 H12B 108(12) . . . no

loop_
_geom_bond_atom_site_label_1
_geom_bond_atom_site_label_2
_geom_bond_distance
_geom_bond_site_symmetry_1
_geom_bond_site_symmetry_2
_geom_bond_publ_flag
M1 O2 2.00(4) . 1_545 yes
M1 O1 1.91(4) . 1_554 yes
M1 O1 1.91(5) . 2_554 yes
M1 O2 2.00(5) . 2_665 yes
M1 O2 2.00(6) . 3_455 yes
M1 O1 1.91(6) . 3_554 yes
M2 O4 2.02(6) . 2_665 yes
M2 O4 2.02(6) . 3_455 yes
M2 O4 2.02(5) . 1_545 yes
M2 O3 1.93(7) . 4_554 yes
S1 O16 1.50(3) . . yes
S1 O13 1.48(5) . . yes
S1 O16 1.50(3) . 2_665 yes
S1 O16 1.50(3) . 3_565 yes
S2 O17 1.49(2) . 3_565 yes
S2 O17 1.49(2) . . yes
S2 O17 1.49(3) . 2_665 yes
S2 O14 1.44(4) . . yes
S3 O15 1.39(5) . . yes
S3 O18 1.52(3) . 3_565 yes
S3 O18 1.52(3) . . yes
S3 O18 1.52(3) . 2_665 yes
O1 H1 1.1(4) . . no
O2 H2 1.0(3) . . no
O3 H3 1.0(3) . . no
O4 H4 1.1(4) . . no
Ow5 H5A 1.04(9) . . no
Ow5 H5B 1.0(3) . . no
Ow6 H6A 1.0(3) . . no
Ow6 H6B 1.01(14) . . no
Ow7 H7A 1.2(2) . . no
Ow7 H7B 1.0(2) . . no
Ow8 H8A 1.01(12) . . no
Ow8 H8B 1.1(3) . . no
Ow9 H9A 1.1(2) . . no
Ow9 H9B 1.0(2) . . no
Ow10 H10A 1.03(19) . . no
Ow10 H10B 1.01(12) . . no
Ow11 H11A 1.0(3) . . no
Ow11 H11B 0.98(15) . . no
Ow12 H12A 1.15(16) . . no
Ow12 H12B 0.99(8) . . no

loop_
_geom_hbond_atom_site_label_D
_geom_hbond_atom_site_label_H
_geom_hbond_atom_site_label_A
_geom_hbond_distance_DH
_geom_hbond_distance_HA
_geom_hbond_distance_DA
_geom_hbond_angle_DHA
_geom_hbond_site_symmetry_A
_geom_hbond_publ_flag
Ow5 H5A O18 1.04(9) 2.04(13) 2.67(5) 116(8) . yes
Ow7 H7A O19' 1.2(2) 2.0(2) 2.84(6) 124(11) . yes
Ow8 H8B O17 1.1(3) 2.0(2) 2.82(5) 134(13) . yes
Ow9 H9A O17 1.1(2) 2.4(2) 3.47(5) 164(17) . yes
Ow9 H9A O17 1.1(2) 1.96(19) 2.59(5) 115(18) 2_665 yes
Ow9 H9B O16 1.0(2) 2.03(17) 2.69(5) 121(13) 2_665 yes
Ow11 H11B O15 0.98(15) 2.07(11) 2.91(3) 143(14) . yes
